data_7237989
loop_
_publ_author_name
'Mukundam, Vanga'
'Sa, Shreenibasa'
'Kumari, Anupa'
'Das, Ritwick'
'Venkatasubbaiah, Krishnan'

_publ_section_title
;
 B--N coordinated triaryl pyrazole: effect of dimerization, and optical
 and NLO properties
;
_journal_issue 40
_journal_name_full 'Journal of Materials Chemistry C'
_journal_page_first 12725
_journal_paper_doi 10.1039/C9TC04309H
_journal_volume 7
_journal_year 2019
_chemical_formula_moiety 'C50 H42 B2 N4 S'
_chemical_formula_sum 'C50 H42 B2 N4 S'
_chemical_formula_weight 752.55
_space_group_crystal_system triclinic
_space_group_IT_number 2
_space_group_name_Hall '-P 1'
_space_group_name_H-M_alt 'P -1'
_atom_sites_solution_hydrogens geom
_atom_sites_solution_primary direct
_audit_creation_date 2017-11-16
_audit_creation_method
;
Olex2 1.2
(compiled 2016.02.19 svn.r3266 for OlexSys, GUI svn.r5155)
;
_audit_update_record
;
2019-06-25 deposited with the CCDC.	2019-09-17 downloaded from the CCDC.
;
_cell_angle_alpha 97.113(4)
_cell_angle_beta 100.900(4)
_cell_angle_gamma 117.414(3)
_cell_formula_units_Z 2
_cell_length_a 11.5795(5)
_cell_length_b 12.0816(5)
_cell_length_c 16.8101(11)
_cell_measurement_reflns_used 4261
_cell_measurement_temperature 100
_cell_measurement_theta_max 24.87
_cell_measurement_theta_min 2.54
_cell_volume 1989.1(2)
_computing_cell_refinement 'SAINT v7.68A (Bruker, 2009)'
_computing_data_reduction 'SAINT v7.68A (Bruker, 2009)'
_computing_molecular_graphics 'Olex2 (Dolomanov et al., 2009)'
_computing_publication_material 'Olex2 (Dolomanov et al., 2009)'
_computing_structure_refinement 'ShelXL (Sheldrick, 2015)'
_computing_structure_solution 'SIR2004 (Burla et al., 2007)'
_diffrn_ambient_temperature 100
_diffrn_measured_fraction_theta_full 0.998
_diffrn_measured_fraction_theta_max 0.998
_diffrn_measurement_device_type 'Bruker APEX-II CCD'
_diffrn_measurement_method '\f and \w scans'
_diffrn_radiation_monochromator graphite
_diffrn_radiation_type MoK\a
_diffrn_radiation_wavelength 0.71073
_diffrn_reflns_av_R_equivalents 0.0530
_diffrn_reflns_av_unetI/netI 0.0576
_diffrn_reflns_Laue_measured_fraction_full 0.998
_diffrn_reflns_Laue_measured_fraction_max 0.998
_diffrn_reflns_limit_h_max 13
_diffrn_reflns_limit_h_min -13
_diffrn_reflns_limit_k_max 14
_diffrn_reflns_limit_k_min -14
_diffrn_reflns_limit_l_max 19
_diffrn_reflns_limit_l_min -19
_diffrn_reflns_number 22351
_diffrn_reflns_point_group_measured_fraction_full 0.998
_diffrn_reflns_point_group_measured_fraction_max 0.998
_diffrn_reflns_theta_full 24.999
_diffrn_reflns_theta_max 24.999
_diffrn_reflns_theta_min 1.271
_diffrn_standards_number 0
_exptl_absorpt_coefficient_mu 0.123
_exptl_absorpt_correction_T_max 0.7453
_exptl_absorpt_correction_T_min 0.6655
_exptl_absorpt_correction_type multi-scan
_exptl_absorpt_process_details
;
SADABS-2008/1 (Bruker,2008) was used for absorption correction.
wR2(int) was 0.1250 before and 0.0570 after correction.
The Ratio of minimum to maximum transmission is 0.8929.
The \l/2 correction factor is 0.0015.
;
_exptl_crystal_colour colourless
_exptl_crystal_colour_primary colourless
_exptl_crystal_density_diffrn 1.257
_exptl_crystal_density_method 'not measured'
_exptl_crystal_description needle
_exptl_crystal_F_000 792
_exptl_crystal_size_max 0.2
_exptl_crystal_size_mid 0.18
_exptl_crystal_size_min 0.12
_refine_diff_density_max 0.397
_refine_diff_density_min -0.270
_refine_diff_density_rms 0.066
_refine_ls_extinction_coef 0.0028(6)
_refine_ls_extinction_expression Fc^*^=kFc[1+0.001xFc^2^\l^3^/sin(2\q)]^-1/4^
_refine_ls_extinction_method 'SHELXL-2016/4 (Sheldrick 2016)'
_refine_ls_goodness_of_fit_ref 1.086
_refine_ls_hydrogen_treatment constr
_refine_ls_matrix_type full
_refine_ls_number_parameters 519
_refine_ls_number_reflns 6973
_refine_ls_number_restraints 0
_refine_ls_restrained_S_all 1.086
_refine_ls_R_factor_all 0.0821
_refine_ls_R_factor_gt 0.0633
_refine_ls_shift/su_max 0.000
_refine_ls_shift/su_mean 0.000
_refine_ls_structure_factor_coef Fsqd
_refine_ls_weighting_details 'w=1/[\s^2^(Fo^2^)+(0.0331P)^2^+4.8511P] where P=(Fo^2^+2Fc^2^)/3'
_refine_ls_weighting_scheme calc
_refine_ls_wR_factor_gt 0.1632
_refine_ls_wR_factor_ref 0.1740
_reflns_Friedel_coverage 0.000
_reflns_number_gt 5338
_reflns_number_total 6973
_reflns_threshold_expression 'I > 2\s(I)'
_cod_data_source_file c9tc04309h2.cif
_cod_data_source_block kv-vm-pzthiobme2
_cod_original_cell_volume 1989.06(19)
_cod_database_code 7237989
_shelx_space_group_comment
;
The symmetry employed for this shelxl refinement is uniquely defined
by the following loop, which should always be used as a source of
symmetry information in preference to the above space-group names.
They are only intended as comments.
;
_olex2_refinement_description
;
1. Fixed Uiso
 At 1.2 times of:
  All C(H) groups
 At 1.5 times of:
  All C(H,H,H) groups
2.a Aromatic/amide H refined with riding coordinates:
 C38(H38), C39(H39), C40(H40), C31(H31), C18(H18), C17(H17), C9(H9), C8(H8),
 C7(H7), C44(H44), C43(H43), C42(H42), C28(H28), C27(H27), C2(H2), C6(H6),
 C5(H5), C15(H15), C14(H14), C13(H13), C12(H12), C11(H11), C20(H20), C23(H23),
 C24(H24), C37(H37), C36(H36), C33(H33), C46(H46), C45(H45)
2.b Idealised Me refined as rotating group:
 C50(H50A,H50B,H50C), C49(H49A,H49B,H49C), C48(H48A,H48B,H48C), C47(H47A,H47B,
 H47C)
;
_shelx_shelxl_version_number 2016/4
_olex2_submission_special_instructions 'No special instructions were received'

loop_
_space_group_symop_operation_xyz
'x, y, z'
'-x, -y, -z'

loop_
_atom_site_label
_atom_site_type_symbol
_atom_site_fract_x
_atom_site_fract_y
_atom_site_fract_z
_atom_site_U_iso_or_equiv
_atom_site_adp_type
_atom_site_occupancy
_atom_site_site_symmetry_order
_atom_site_calc_flag
_atom_site_refinement_flags_posn
S1 S 0.09805(9) 0.77819(9) 0.25425(6) 0.0294(2) Uani 1 1 d .
N4 N 0.2851(3) 1.2418(3) -0.01794(17) 0.0259(6) Uani 1 1 d .
N1 N -0.0266(3) 0.2985(3) 0.45245(17) 0.0232(6) Uani 1 1 d .
N3 N 0.1943(3) 1.2211(3) 0.02772(17) 0.0246(6) Uani 1 1 d .
C50 C 0.2382(4) 0.2853(4) 0.3916(2) 0.0374(9) Uani 1 1 d .
H50A H 0.152115 0.226503 0.349174 0.056 Uiso 1 1 calc GR
H50B H 0.271037 0.235650 0.420896 0.056 Uiso 1 1 calc GR
H50C H 0.305048 0.338039 0.364652 0.056 Uiso 1 1 calc GR
C38 C 0.5096(4) 1.4821(4) -0.2297(3) 0.0464(11) Uani 1 1 d .
H38 H 0.560981 1.520459 -0.266280 0.056 Uiso 1 1 calc R
C39 C 0.5695(4) 1.4603(4) -0.1592(3) 0.0403(10) Uani 1 1 d .
H39 H 0.662213 1.482845 -0.147339 0.048 Uiso 1 1 calc R
C40 C 0.4950(4) 1.4055(4) -0.1053(2) 0.0336(9) Uani 1 1 d .
H40 H 0.537198 1.390906 -0.056677 0.040 Uiso 1 1 calc R
C35 C 0.3595(4) 1.3718(3) -0.1215(2) 0.0288(8) Uani 1 1 d .
C34 C 0.2778(3) 1.3223(3) -0.0641(2) 0.0271(8) Uani 1 1 d .
C30 C 0.2747(3) 1.0857(3) 0.0605(2) 0.0257(8) Uani 1 1 d .
C31 C 0.2812(3) 0.9957(3) 0.1023(2) 0.0260(8) Uani 1 1 d .
H31 H 0.345691 0.969440 0.097096 0.031 Uiso 1 1 calc R
C26 C 0.1959(3) 0.9430(3) 0.1517(2) 0.0245(7) Uani 1 1 d .
C25 C 0.2098(3) 0.8532(3) 0.1979(2) 0.0237(7) Uani 1 1 d .
C22 C 0.1773(3) 0.6935(3) 0.2864(2) 0.0233(7) Uani 1 1 d .
C19 C 0.1228(3) 0.5991(3) 0.3351(2) 0.0229(7) Uani 1 1 d .
C18 C -0.0070(3) 0.5557(3) 0.3452(2) 0.0254(7) Uani 1 1 d .
H18 H -0.057535 0.594576 0.324435 0.030 Uiso 1 1 calc R
C17 C -0.0638(3) 0.4575(3) 0.3844(2) 0.0252(7) Uani 1 1 d .
H17 H -0.151742 0.428869 0.391607 0.030 Uiso 1 1 calc R
C16 C 0.0133(3) 0.4030(3) 0.4128(2) 0.0239(7) Uani 1 1 d .
C3 C -0.1419(3) 0.2118(3) 0.4676(2) 0.0244(7) Uani 1 1 d .
C4 C -0.2786(3) 0.1895(3) 0.4294(2) 0.0271(8) Uani 1 1 d .
C9 C -0.3216(4) 0.1846(3) 0.3451(2) 0.0335(9) Uani 1 1 d .
H9 H -0.260586 0.199963 0.311760 0.040 Uiso 1 1 calc R
C8 C -0.4521(4) 0.1578(4) 0.3097(3) 0.0419(10) Uani 1 1 d .
H8 H -0.479995 0.155800 0.252391 0.050 Uiso 1 1 calc R
C7 C -0.5419(4) 0.1339(4) 0.3569(3) 0.0456(11) Uani 1 1 d .
H7 H -0.631482 0.116064 0.332500 0.055 Uiso 1 1 calc R
C44 C -0.1333(4) 1.3467(4) 0.1348(3) 0.0448(11) Uani 1 1 d .
H44 H -0.193170 1.359584 0.161347 0.054 Uiso 1 1 calc R
C43 C -0.0303(4) 1.3327(4) 0.1798(2) 0.0362(9) Uani 1 1 d .
H43 H -0.019519 1.335514 0.237563 0.043 Uiso 1 1 calc R
C42 C 0.0570(4) 1.3146(3) 0.1420(2) 0.0294(8) Uani 1 1 d .
H42 H 0.129503 1.308253 0.174200 0.035 Uiso 1 1 calc R
C41 C 0.0397(3) 1.3056(3) 0.0563(2) 0.0272(8) Uani 1 1 d .
C32 C 0.1321(3) 1.2914(3) 0.0126(2) 0.0251(8) Uani 1 1 d .
C29 C 0.1806(3) 1.1227(3) 0.0711(2) 0.0243(7) Uani 1 1 d .
C28 C 0.0857(3) 1.0660(3) 0.1135(2) 0.0273(8) Uani 1 1 d .
H28 H 0.016756 1.087554 0.114757 0.033 Uiso 1 1 calc R
C27 C 0.0953(3) 0.9765(3) 0.1542(2) 0.0276(8) Uani 1 1 d .
H27 H 0.032271 0.936780 0.184554 0.033 Uiso 1 1 calc R
N2 N 0.0821(3) 0.2867(3) 0.49018(17) 0.0248(6) Uani 1 1 d .
C1 C 0.0343(3) 0.1932(3) 0.5313(2) 0.0244(7) Uani 1 1 d .
C2 C -0.1044(3) 0.1461(3) 0.5182(2) 0.0253(7) Uani 1 1 d .
H2 H -0.162711 0.080208 0.540386 0.030 Uiso 1 1 calc R
C6 C -0.5015(4) 0.1358(4) 0.4399(3) 0.0449(11) Uani 1 1 d .
H6 H -0.563896 0.117902 0.472453 0.054 Uiso 1 1 calc R
C5 C -0.3701(4) 0.1640(3) 0.4760(2) 0.0327(9) Uani 1 1 d .
H5 H -0.342775 0.165682 0.533287 0.039 Uiso 1 1 calc R
C10 C 0.1179(4) 0.1514(3) 0.5825(2) 0.0272(8) Uani 1 1 d .
C15 C 0.0642(4) 0.0751(4) 0.6357(2) 0.0348(9) Uani 1 1 d .
H15 H -0.026754 0.047010 0.636485 0.042 Uiso 1 1 calc R
C14 C 0.1425(5) 0.0393(4) 0.6878(3) 0.0438(10) Uani 1 1 d .
H14 H 0.104577 -0.012731 0.724070 0.053 Uiso 1 1 calc R
C13 C 0.2743(4) 0.0785(4) 0.6875(2) 0.0414(10) Uani 1 1 d .
H13 H 0.328074 0.055583 0.724287 0.050 Uiso 1 1 calc R
C12 C 0.3274(4) 0.1511(4) 0.6332(3) 0.0410(10) Uani 1 1 d .
H12 H 0.417516 0.176390 0.631574 0.049 Uiso 1 1 calc R
C11 C 0.2506(4) 0.1879(4) 0.5810(2) 0.0356(9) Uani 1 1 d .
H11 H 0.288467 0.238198 0.543903 0.043 Uiso 1 1 calc R
B1 B 0.2156(4) 0.3774(4) 0.4577(3) 0.0281(9) Uani 1 1 d .
C21 C 0.1462(3) 0.4486(3) 0.4105(2) 0.0242(7) Uani 1 1 d .
C20 C 0.1995(3) 0.5473(3) 0.3712(2) 0.0254(8) Uani 1 1 d .
H20 H 0.290385 0.580651 0.368720 0.030 Uiso 1 1 calc R
C49 C 0.3460(4) 0.4799(4) 0.5336(2) 0.0315(8) Uani 1 1 d .
H49A H 0.412859 0.543735 0.511587 0.047 Uiso 1 1 calc GR
H49B H 0.386343 0.435196 0.562725 0.047 Uiso 1 1 calc GR
H49C H 0.318125 0.523166 0.572751 0.047 Uiso 1 1 calc GR
C23 C 0.2853(4) 0.7246(3) 0.2546(2) 0.0310(8) Uani 1 1 d .
H23 H 0.342990 0.688858 0.264883 0.037 Uiso 1 1 calc R
C24 C 0.3040(4) 0.8140(4) 0.2054(2) 0.0323(9) Uani 1 1 d .
H24 H 0.375517 0.844451 0.179680 0.039 Uiso 1 1 calc R
C48 C 0.3525(6) 1.0724(5) -0.0807(3) 0.0589(14) Uani 1 1 d .
H48A H 0.389220 1.016482 -0.066495 0.088 Uiso 1 1 calc GR
H48B H 0.403514 1.126710 -0.114360 0.088 Uiso 1 1 calc GR
H48C H 0.256925 1.019534 -0.112733 0.088 Uiso 1 1 calc GR
C37 C 0.3751(5) 1.4482(4) -0.2471(3) 0.0494(11) Uani 1 1 d .
H37 H 0.333390 1.462380 -0.296166 0.059 Uiso 1 1 calc R
C36 C 0.3002(4) 1.3938(4) -0.1936(2) 0.0403(10) Uani 1 1 d .
H36 H 0.207464 1.371085 -0.206047 0.048 Uiso 1 1 calc R
C33 C 0.1824(3) 1.3539(3) -0.0466(2) 0.0275(8) Uani 1 1 d .
H33 H 0.156580 1.408797 -0.071114 0.033 Uiso 1 1 calc R
C46 C -0.0630(4) 1.3224(4) 0.0118(2) 0.0344(9) Uani 1 1 d .
H46 H -0.073961 1.320404 -0.045896 0.041 Uiso 1 1 calc R
C45 C -0.1485(4) 1.3417(4) 0.0507(3) 0.0437(10) Uani 1 1 d .
H45 H -0.218931 1.351857 0.019422 0.052 Uiso 1 1 calc R
B2 B 0.3652(4) 1.1616(4) 0.0035(3) 0.0326(10) Uani 1 1 d .
C47 C 0.5177(4) 1.2587(5) 0.0630(3) 0.0605(15) Uani 1 1 d .
H47A H 0.557726 1.208793 0.084883 0.091 Uiso 1 1 calc GR
H47B H 0.514804 1.313926 0.109544 0.091 Uiso 1 1 calc GR
H47C H 0.572877 1.311990 0.030539 0.091 Uiso 1 1 calc GR

loop_
_atom_site_aniso_label
_atom_site_aniso_U_11
_atom_site_aniso_U_22
_atom_site_aniso_U_33
_atom_site_aniso_U_23
_atom_site_aniso_U_13
_atom_site_aniso_U_12
S1 0.0336(5) 0.0337(5) 0.0329(5) 0.0188(4) 0.0148(4) 0.0215(4)
N4 0.0258(15) 0.0284(16) 0.0250(16) 0.0104(13) 0.0077(12) 0.0133(13)
N1 0.0244(14) 0.0232(15) 0.0240(15) 0.0084(12) 0.0070(12) 0.0127(12)
N3 0.0265(15) 0.0270(15) 0.0245(16) 0.0108(13) 0.0088(12) 0.0149(13)
C50 0.040(2) 0.041(2) 0.038(2) 0.0134(19) 0.0134(18) 0.0243(19)
C38 0.047(3) 0.043(2) 0.035(2) 0.013(2) 0.021(2) 0.007(2)
C39 0.036(2) 0.035(2) 0.040(2) 0.0052(19) 0.0152(18) 0.0082(18)
C40 0.032(2) 0.033(2) 0.031(2) 0.0088(17) 0.0102(16) 0.0115(17)
C35 0.0310(19) 0.0242(18) 0.0245(19) 0.0057(15) 0.0069(15) 0.0089(15)
C34 0.0276(18) 0.0240(18) 0.0254(19) 0.0064(15) 0.0041(15) 0.0106(15)
C30 0.0270(18) 0.0268(18) 0.0227(18) 0.0067(15) 0.0061(14) 0.0129(15)
C31 0.0261(18) 0.0258(18) 0.0301(19) 0.0101(15) 0.0067(15) 0.0157(15)
C26 0.0274(18) 0.0235(17) 0.0203(18) 0.0054(14) 0.0052(14) 0.0112(15)
C25 0.0252(17) 0.0242(17) 0.0205(17) 0.0067(14) 0.0054(14) 0.0114(15)
C22 0.0263(17) 0.0212(17) 0.0233(18) 0.0074(14) 0.0045(14) 0.0128(14)
C19 0.0281(17) 0.0198(16) 0.0185(17) 0.0041(14) 0.0052(14) 0.0108(14)
C18 0.0309(18) 0.0240(18) 0.0247(18) 0.0075(15) 0.0081(15) 0.0159(15)
C17 0.0277(18) 0.0253(18) 0.0260(19) 0.0060(15) 0.0098(15) 0.0152(15)
C16 0.0313(18) 0.0235(17) 0.0184(17) 0.0085(14) 0.0085(14) 0.0135(15)
C3 0.0258(17) 0.0226(17) 0.0230(18) 0.0039(14) 0.0067(14) 0.0111(15)
C4 0.0281(18) 0.0196(17) 0.032(2) 0.0048(15) 0.0065(15) 0.0120(15)
C9 0.034(2) 0.029(2) 0.034(2) 0.0075(17) 0.0047(17) 0.0149(17)
C8 0.038(2) 0.037(2) 0.041(2) 0.0014(19) -0.0070(19) 0.0199(19)
C7 0.027(2) 0.038(2) 0.059(3) -0.004(2) -0.004(2) 0.0163(18)
C44 0.037(2) 0.049(3) 0.045(3) -0.008(2) 0.0100(19) 0.023(2)
C43 0.037(2) 0.034(2) 0.028(2) -0.0025(17) 0.0093(17) 0.0128(18)
C42 0.0292(19) 0.0278(19) 0.028(2) 0.0051(16) 0.0052(15) 0.0127(16)
C41 0.0287(18) 0.0214(17) 0.028(2) 0.0038(15) 0.0054(15) 0.0113(15)
C32 0.0279(18) 0.0215(17) 0.0244(19) 0.0061(15) 0.0028(14) 0.0125(15)
C29 0.0290(18) 0.0253(18) 0.0200(17) 0.0079(14) 0.0039(14) 0.0151(15)
C28 0.0253(18) 0.0288(19) 0.033(2) 0.0129(16) 0.0098(15) 0.0157(16)
C27 0.0267(18) 0.0264(18) 0.032(2) 0.0114(16) 0.0098(15) 0.0128(15)
N2 0.0269(15) 0.0244(15) 0.0263(16) 0.0086(13) 0.0074(12) 0.0147(13)
C1 0.0308(18) 0.0206(17) 0.0237(18) 0.0068(14) 0.0081(15) 0.0138(15)
C2 0.0301(18) 0.0218(17) 0.0244(18) 0.0081(15) 0.0082(15) 0.0124(15)
C6 0.030(2) 0.041(2) 0.057(3) -0.001(2) 0.012(2) 0.0156(19)
C5 0.0289(19) 0.0261(19) 0.037(2) 0.0024(17) 0.0083(16) 0.0106(16)
C10 0.0349(19) 0.0203(17) 0.0253(19) 0.0031(15) 0.0033(15) 0.0152(15)
C15 0.047(2) 0.039(2) 0.031(2) 0.0129(18) 0.0138(18) 0.0288(19)
C14 0.071(3) 0.049(3) 0.032(2) 0.018(2) 0.018(2) 0.043(2)
C13 0.059(3) 0.041(2) 0.030(2) 0.0044(19) -0.0024(19) 0.036(2)
C12 0.039(2) 0.035(2) 0.045(2) 0.0063(19) -0.0022(19) 0.0211(19)
C11 0.035(2) 0.030(2) 0.040(2) 0.0127(18) 0.0047(17) 0.0153(17)
B1 0.029(2) 0.029(2) 0.031(2) 0.0120(18) 0.0103(17) 0.0160(18)
C21 0.0265(18) 0.0255(18) 0.0194(17) 0.0057(14) 0.0038(14) 0.0130(15)
C20 0.0238(17) 0.0258(18) 0.0239(18) 0.0062(15) 0.0051(14) 0.0107(15)
C49 0.0296(19) 0.033(2) 0.033(2) 0.0118(17) 0.0072(16) 0.0161(17)
C23 0.033(2) 0.032(2) 0.034(2) 0.0162(17) 0.0113(16) 0.0189(17)
C24 0.0324(19) 0.035(2) 0.038(2) 0.0177(18) 0.0145(17) 0.0190(17)
C48 0.102(4) 0.066(3) 0.053(3) 0.035(3) 0.048(3) 0.063(3)
C37 0.056(3) 0.057(3) 0.031(2) 0.021(2) 0.015(2) 0.021(2)
C36 0.037(2) 0.047(2) 0.032(2) 0.0158(19) 0.0094(17) 0.0150(19)
C33 0.0313(19) 0.0266(18) 0.0251(19) 0.0087(15) 0.0047(15) 0.0153(16)
C46 0.037(2) 0.036(2) 0.030(2) 0.0014(17) 0.0031(17) 0.0215(18)
C45 0.036(2) 0.051(3) 0.044(3) -0.001(2) 0.0015(19) 0.028(2)
B2 0.034(2) 0.039(2) 0.038(3) 0.023(2) 0.0168(19) 0.023(2)
C47 0.030(2) 0.069(3) 0.083(4) 0.053(3) 0.012(2) 0.019(2)

loop_
_atom_type_symbol
_atom_type_description
_atom_type_scat_dispersion_real
_atom_type_scat_dispersion_imag
_atom_type_scat_source
C C 0.0033 0.0016 'International Tables Vol C Tables 4.2.6.8 and 6.1.1.4'
H H 0.0000 0.0000 'International Tables Vol C Tables 4.2.6.8 and 6.1.1.4'
B B 0.0013 0.0007 'International Tables Vol C Tables 4.2.6.8 and 6.1.1.4'
N N 0.0061 0.0033 'International Tables Vol C Tables 4.2.6.8 and 6.1.1.4'
S S 0.1246 0.1234 'International Tables Vol C Tables 4.2.6.8 and 6.1.1.4'

loop_
_geom_angle_atom_site_label_1
_geom_angle_atom_site_label_2
_geom_angle_atom_site_label_3
_geom_angle
C25 S1 C22 93.32(16)
N3 N4 B2 110.2(3)
C34 N4 N3 107.4(3)
C34 N4 B2 142.4(3)
C3 N1 C16 137.2(3)
C3 N1 N2 110.8(3)
N2 N1 C16 111.8(3)
N4 N3 C29 111.9(3)
C32 N3 N4 110.3(3)
C32 N3 C29 137.4(3)
H50A C50 H50B 109.5
H50A C50 H50C 109.5
H50B C50 H50C 109.5
B1 C50 H50A 109.5
B1 C50 H50B 109.5
B1 C50 H50C 109.5
C39 C38 H38 120.1
C37 C38 H38 120.1
C37 C38 C39 119.8(4)
C38 C39 H39 119.9
C38 C39 C40 120.1(4)
C40 C39 H39 119.9
C39 C40 H40 119.6
C39 C40 C35 120.8(4)
C35 C40 H40 119.6
C40 C35 C34 123.5(3)
C40 C35 C36 118.3(3)
C36 C35 C34 118.1(3)
N4 C34 C35 125.7(3)
N4 C34 C33 108.4(3)
C33 C34 C35 125.8(3)
C31 C30 B2 130.1(3)
C29 C30 C31 117.1(3)
C29 C30 B2 112.7(3)
C30 C31 H31 119.1
C30 C31 C26 121.8(3)
C26 C31 H31 119.1
C31 C26 C25 120.3(3)
C31 C26 C27 118.3(3)
C27 C26 C25 121.5(3)
C26 C25 S1 121.2(2)
C24 C25 S1 109.4(3)
C24 C25 C26 129.4(3)
C19 C22 S1 121.4(3)
C23 C22 S1 109.3(3)
C23 C22 C19 129.2(3)
C18 C19 C22 121.8(3)
C20 C19 C22 120.0(3)
C20 C19 C18 118.3(3)
C19 C18 H18 119.1
C17 C18 C19 121.9(3)
C17 C18 H18 119.1
C18 C17 H17 121.5
C18 C17 C16 116.9(3)
C16 C17 H17 121.5
C17 C16 N1 126.4(3)
C17 C16 C21 123.7(3)
C21 C16 N1 109.7(3)
N1 C3 C4 124.7(3)
N1 C3 C2 106.1(3)
C2 C3 C4 128.9(3)
C9 C4 C3 121.5(3)
C5 C4 C3 119.7(3)
C5 C4 C9 118.6(3)
C4 C9 H9 119.7
C8 C9 C4 120.5(4)
C8 C9 H9 119.7
C9 C8 H8 119.8
C7 C8 C9 120.3(4)
C7 C8 H8 119.8
C8 C7 H7 120.1
C8 C7 C6 119.8(4)
C6 C7 H7 120.1
C43 C44 H44 120.4
C43 C44 C45 119.2(4)
C45 C44 H44 120.4
C44 C43 H43 119.6
C42 C43 C44 120.8(4)
C42 C43 H43 119.6
C43 C42 H42 119.8
C43 C42 C41 120.4(3)
C41 C42 H42 119.8
C42 C41 C32 123.3(3)
C46 C41 C42 118.3(3)
C46 C41 C32 118.1(3)
N3 C32 C41 126.3(3)
N3 C32 C33 106.0(3)
C33 C32 C41 127.5(3)
C30 C29 N3 109.2(3)
C28 C29 N3 127.2(3)
C28 C29 C30 123.5(3)
C29 C28 H28 121.4
C27 C28 C29 117.3(3)
C27 C28 H28 121.4
C26 C27 H27 119.2
C28 C27 C26 121.6(3)
C28 C27 H27 119.2
N1 N2 B1 109.3(2)
C1 N2 N1 106.4(3)
C1 N2 B1 143.5(3)
N2 C1 C2 108.7(3)
N2 C1 C10 124.7(3)
C2 C1 C10 126.6(3)
C3 C2 C1 108.0(3)
C3 C2 H2 126.0
C1 C2 H2 126.0
C7 C6 H6 119.9
C7 C6 C5 120.1(4)
C5 C6 H6 119.9
C4 C5 C6 120.6(4)
C4 C5 H5 119.7
C6 C5 H5 119.7
C15 C10 C1 119.0(3)
C15 C10 C11 118.4(3)
C11 C10 C1 122.6(3)
C10 C15 H15 119.8
C10 C15 C14 120.4(4)
C14 C15 H15 119.8
C15 C14 H14 119.6
C13 C14 C15 120.8(4)
C13 C14 H14 119.6
C14 C13 H13 120.4
C14 C13 C12 119.3(4)
C12 C13 H13 120.4
C13 C12 H12 119.7
C13 C12 C11 120.6(4)
C11 C12 H12 119.7
C10 C11 H11 119.8
C12 C11 C10 120.4(4)
C12 C11 H11 119.8
C50 B1 N2 109.0(3)
C21 B1 C50 110.8(3)
C21 B1 N2 95.1(3)
C21 B1 C49 110.2(3)
C49 B1 C50 116.9(3)
C49 B1 N2 112.8(3)
C16 C21 B1 112.6(3)
C20 C21 C16 117.3(3)
C20 C21 B1 130.1(3)
C19 C20 H20 119.2
C21 C20 C19 121.6(3)
C21 C20 H20 119.2
B1 C49 H49A 109.5
B1 C49 H49B 109.5
B1 C49 H49C 109.5
H49A C49 H49B 109.5
H49A C49 H49C 109.5
H49B C49 H49C 109.5
C22 C23 H23 122.9
C22 C23 C24 114.2(3)
C24 C23 H23 122.9
C25 C24 C23 113.8(3)
C25 C24 H24 123.1
C23 C24 H24 123.1
H48A C48 H48B 109.5
H48A C48 H48C 109.5
H48B C48 H48C 109.5
B2 C48 H48A 109.5
B2 C48 H48B 109.5
B2 C48 H48C 109.5
C38 C37 H37 119.8
C38 C37 C36 120.3(4)
C36 C37 H37 119.8
C35 C36 H36 119.7
C37 C36 C35 120.6(4)
C37 C36 H36 119.7
C34 C33 H33 126.1
C32 C33 C34 107.9(3)
C32 C33 H33 126.1
C41 C46 H46 119.8
C45 C46 C41 120.5(4)
C45 C46 H46 119.8
C44 C45 H45 119.6
C46 C45 C44 120.8(4)
C46 C45 H45 119.6
C30 B2 N4 95.3(3)
C30 B2 C48 114.8(3)
C30 B2 C47 108.0(3)
C48 B2 N4 110.5(3)
C48 B2 C47 116.0(4)
C47 B2 N4 110.2(3)
B2 C47 H47A 109.5
B2 C47 H47B 109.5
B2 C47 H47C 109.5
H47A C47 H47B 109.5
H47A C47 H47C 109.5
H47B C47 H47C 109.5

loop_
_geom_bond_atom_site_label_1
_geom_bond_atom_site_label_2
_geom_bond_distance
S1 C25 1.729(3)
S1 C22 1.730(3)
N4 N3 1.367(4)
N4 C34 1.340(4)
N4 B2 1.648(5)
N1 C16 1.427(4)
N1 C3 1.361(4)
N1 N2 1.376(4)
N3 C32 1.361(4)
N3 C29 1.434(4)
C50 H50A 0.9800
C50 H50B 0.9800
C50 H50C 0.9800
C50 B1 1.615(6)
C38 H38 0.9500
C38 C39 1.375(6)
C38 C37 1.375(6)
C39 H39 0.9500
C39 C40 1.386(5)
C40 H40 0.9500
C40 C35 1.386(5)
C35 C34 1.466(5)
C35 C36 1.394(5)
C34 C33 1.391(5)
C30 C31 1.387(5)
C30 C29 1.386(5)
C30 B2 1.604(5)
C31 H31 0.9500
C31 C26 1.389(5)
C26 C25 1.459(5)
C26 C27 1.404(5)
C25 C24 1.367(5)
C22 C19 1.461(5)
C22 C23 1.364(5)
C19 C18 1.397(5)
C19 C20 1.397(5)
C18 H18 0.9500
C18 C17 1.384(5)
C17 H17 0.9500
C17 C16 1.385(5)
C16 C21 1.386(5)
C3 C4 1.473(5)
C3 C2 1.373(5)
C4 C9 1.395(5)
C4 C5 1.380(5)
C9 H9 0.9500
C9 C8 1.379(5)
C8 H8 0.9500
C8 C7 1.374(6)
C7 H7 0.9500
C7 C6 1.378(6)
C44 H44 0.9500
C44 C43 1.379(6)
C44 C45 1.382(6)
C43 H43 0.9500
C43 C42 1.372(5)
C42 H42 0.9500
C42 C41 1.400(5)
C41 C32 1.465(5)
C41 C46 1.393(5)
C32 C33 1.379(5)
C29 C28 1.383(5)
C28 H28 0.9500
C28 C27 1.382(5)
C27 H27 0.9500
N2 C1 1.350(4)
N2 B1 1.672(5)
C1 C2 1.395(5)
C1 C10 1.476(5)
C2 H2 0.9500
C6 H6 0.9500
C6 C5 1.387(5)
C5 H5 0.9500
C10 C15 1.386(5)
C10 C11 1.396(5)
C15 H15 0.9500
C15 C14 1.389(5)
C14 H14 0.9500
C14 C13 1.376(6)
C13 H13 0.9500
C13 C12 1.376(6)
C12 H12 0.9500
C12 C11 1.388(5)
C11 H11 0.9500
B1 C21 1.606(5)
B1 C49 1.613(5)
C21 C20 1.382(5)
C20 H20 0.9500
C49 H49A 0.9800
C49 H49B 0.9800
C49 H49C 0.9800
C23 H23 0.9500
C23 C24 1.404(5)
C24 H24 0.9500
C48 H48A 0.9800
C48 H48B 0.9800
C48 H48C 0.9800
C48 B2 1.608(6)
C37 H37 0.9500
C37 C36 1.382(6)
C36 H36 0.9500
C33 H33 0.9500
C46 H46 0.9500
C46 C45 1.372(5)
C45 H45 0.9500
B2 C47 1.621(6)
C47 H47A 0.9800
C47 H47B 0.9800
C47 H47C 0.9800
